data_4510084
loop_
_publ_author_name
'Santra, Atanu'
'Bharadwaj, Parimal K.'

_publ_section_title
;
 Solvent-Induced Structural Diversity of Partially Fluorinated, Stable
 Pb(II) Metal--Organic Frameworks and Their Luminescence Properties
;
_journal_issue 3
_journal_name_full 'Crystal Growth &amp; Design'
_journal_page_first 1476
_journal_paper_doi 10.1021/cg500030k
_journal_volume 14
_journal_year 2014
_chemical_formula_moiety 'C80 H30 F30 O22 Pb6'
_chemical_formula_sum 'C80 H30 F30 O22 Pb6'
_chemical_formula_weight 3156.18
_chemical_name_systematic
;
 ?
;
_space_group_IT_number 19
_symmetry_cell_setting orthorhombic
_symmetry_space_group_name_Hall 'P 2ac 2ab'
_symmetry_space_group_name_H-M 'P 21 21 21'
_atom_sites_solution_hydrogens geom
_atom_sites_solution_primary direct
_atom_sites_solution_secondary difmap
_audit_creation_method SHELXL-97
_cell_angle_alpha 90.000(5)
_cell_angle_beta 90.000(5)
_cell_angle_gamma 90.000(5)
_cell_formula_units_Z 4
_cell_length_a 12.581(5)
_cell_length_b 26.347(5)
_cell_length_c 29.852(5)
_cell_measurement_reflns_used 999
_cell_measurement_temperature 100(2)
_cell_measurement_theta_max 26.04
_cell_measurement_theta_min 2.34
_cell_volume 9895(5)
_computing_structure_refinement 'SHELXL-97 (Sheldrick, 1997)'
_diffrn_ambient_temperature 100(2)
_diffrn_measured_fraction_theta_full 0.999
_diffrn_measured_fraction_theta_max 0.999
_diffrn_radiation_monochromator graphite
_diffrn_radiation_source 'fine-focus sealed tube'
_diffrn_radiation_type MoK\a
_diffrn_radiation_wavelength 0.71073
_diffrn_reflns_av_R_equivalents 0.0531
_diffrn_reflns_av_sigmaI/netI 0.0716
_diffrn_reflns_limit_h_max 14
_diffrn_reflns_limit_h_min -15
_diffrn_reflns_limit_k_max 30
_diffrn_reflns_limit_k_min -31
_diffrn_reflns_limit_l_max 24
_diffrn_reflns_limit_l_min -36
_diffrn_reflns_number 54048
_diffrn_reflns_theta_full 25.50
_diffrn_reflns_theta_max 25.50
_diffrn_reflns_theta_min 1.57
_exptl_absorpt_coefficient_mu 10.292
_exptl_absorpt_correction_T_max 1
_exptl_absorpt_correction_T_min 0.629805
_exptl_absorpt_correction_type empirical
_exptl_absorpt_process_details sadabs
_exptl_crystal_colour Colorless
_exptl_crystal_density_diffrn 2.119
_exptl_crystal_density_method 'not measured'
_exptl_crystal_description Block
_exptl_crystal_F_000 5792
_exptl_crystal_size_max 0.23
_exptl_crystal_size_mid 0.19
_exptl_crystal_size_min 0.14
_platon_squeeze_details ' ?'
_refine_diff_density_max 1.843
_refine_diff_density_min -0.922
_refine_diff_density_rms 0.202
_refine_ls_abs_structure_details 'Flack H D (1983), Acta Cryst. A39, 876-881'
_refine_ls_abs_structure_Flack 0.009(7)
_refine_ls_extinction_method none
_refine_ls_goodness_of_fit_ref 1.011
_refine_ls_hydrogen_treatment mixed
_refine_ls_matrix_type full
_refine_ls_number_parameters 1214
_refine_ls_number_reflns 18390
_refine_ls_number_restraints 2
_refine_ls_restrained_S_all 1.012
_refine_ls_R_factor_all 0.0500
_refine_ls_R_factor_gt 0.0391
_refine_ls_shift/su_max 0.012
_refine_ls_shift/su_mean 0.000
_refine_ls_structure_factor_coef Fsqd
_refine_ls_weighting_details 'calc w=1/[\s^2^(Fo^2^)+(0.0462P)^2^+0.0000P] where P=(Fo^2^+2Fc^2^)/3'
_refine_ls_weighting_scheme calc
_refine_ls_wR_factor_gt 0.0894
_refine_ls_wR_factor_ref 0.0953
_reflns_number_gt 15849
_reflns_number_total 18390
_reflns_threshold_expression >2sigma(I)
_cod_data_source_file cg500030k_si_002.cif
_cod_data_source_block complex1
_cod_depositor_comments
;
The following automatic conversions were performed:

'_symmetry_cell_setting' value 'Orthorhombic' changed to
'orthorhombic' according to
/usr/data/users/saulius/crontab/automatic-downloads/current/ACS/lib/dictionaries/cif_core.dic
dictionary named 'cif_core.dic' version 2.4.2 from
2011-04-26.

'_exptl_absorpt_correction_type' value 'Empirical'
changed to 'empirical' according to
/usr/data/users/saulius/crontab/automatic-downloads/current/ACS/lib/dictionaries/cif_core.dic
dictionary named 'cif_core.dic' version 2.4.2 from 2011-04-26.

Automatic conversion script
Id: cif_fix_values 2281 2013-09-26 08:29:07Z andrius 
;
_cod_original_sg_symbol_H-M P212121
_cod_database_code 4510084

loop_
_symmetry_equiv_pos_as_xyz
'x, y, z'
'-x+1/2, -y, z+1/2'
'x+1/2, -y+1/2, -z'
'-x, y+1/2, -z+1/2'

loop_
_atom_site_label
_atom_site_type_symbol
_atom_site_fract_x
_atom_site_fract_y
_atom_site_fract_z
_atom_site_U_iso_or_equiv
_atom_site_adp_type
_atom_site_occupancy
_atom_site_symmetry_multiplicity
_atom_site_calc_flag
_atom_site_refinement_flags
Pb1 Pb -0.16500(4) 0.990405(15) 0.360137(14) 0.01860(10) Uani 1 1 d .
Pb2 Pb 0.09867(3) 1.068871(16) 0.392184(14) 0.01965(10) Uani 1 1 d .
Pb3 Pb 0.14177(4) 0.926246(16) 0.379054(15) 0.02412(11) Uani 1 1 d .
Pb4 Pb 0.56234(3) 0.936056(15) 0.319548(15) 0.02100(10) Uani 1 1 d .
Pb5 Pb 0.32974(3) 1.027774(15) 0.312948(13) 0.01682(9) Uani 1 1 d .
Pb6 Pb 0.53744(3) 1.034079(16) 0.414918(14) 0.02024(10) Uani 1 1 d .
F1 F 0.0226(9) 1.2425(4) 0.4030(3) 0.072(3) Uani 1 1 d .
F2 F -0.0925(8) 1.2912(3) 0.4353(3) 0.068(3) Uani 1 1 d .
F3 F 0.0526(8) 1.2699(3) 0.4690(3) 0.062(3) Uani 1 1 d .
F4 F 0.1516(7) 1.2622(4) 0.5642(4) 0.074(3) Uani 1 1 d .
F5 F 0.0761(8) 1.1956(3) 0.5435(3) 0.066(3) Uani 1 1 d .
F6 F 0.0734(9) 1.2148(4) 0.6118(3) 0.085(4) Uani 1 1 d .
F7 F -0.0212(13) 0.8586(4) 0.2076(4) 0.128(6) Uani 1 1 d .
F8 F -0.0226(11) 0.8822(4) 0.1387(4) 0.095(4) Uani 1 1 d .
F9 F 0.1326(15) 0.8576(4) 0.1677(4) 0.119(6) Uani 1 1 d .
F10 F -0.1060(8) 0.9863(6) 0.1188(3) 0.102(5) Uani 1 1 d .
F11 F -0.0334(11) 1.0596(5) 0.1019(4) 0.100(4) Uani 1 1 d .
F12 F -0.1089(8) 1.0161(6) 0.0512(3) 0.103(5) Uani 1 1 d .
F13 F 0.1810(7) 0.9299(4) 0.6180(3) 0.072(3) Uani 1 1 d .
F14 F 0.0359(8) 0.9100(4) 0.6510(3) 0.074(3) Uani 1 1 d .
F15 F 0.0969(9) 0.9832(4) 0.6590(3) 0.081(3) Uani 1 1 d .
F16 F 0.0155(8) 1.0790(4) 0.6254(4) 0.085(3) Uani 1 1 d .
F17 F -0.1330(10) 1.1031(4) 0.6037(3) 0.085(4) Uani 1 1 d .
F18 F -0.0776(8) 1.1248(3) 0.6666(3) 0.060(3) Uani 1 1 d .
F19 F 0.5202(18) 0.6940(5) 0.4054(10) 0.32(2) Uani 1 1 d .
F20 F 0.3697(17) 0.6520(4) 0.4206(5) 0.160(8) Uani 1 1 d .
F21 F 0.4879(14) 0.6742(6) 0.4765(9) 0.192(10) Uani 1 1 d .
F22 F 0.359(3) 0.7266(16) 0.5961(13) 0.68(5) Uani 1 1 d D
F23 F 0.4506(17) 0.7406(7) 0.5403(7) 0.226(13) Uani 1 1 d D
F24 F 0.4838 0.6633 0.5681 0.229(12) Uani 1 1 d .
F25 F 0.1451(13) 0.7080(4) 0.2954(5) 0.146(8) Uani 1 1 d .
F26 F 0.137(2) 0.7617(6) 0.3435(11) 0.45(3) Uani 1 1 d .
F27 F 0.2698(19) 0.7062(6) 0.3375(6) 0.178(8) Uani 1 1 d .
F28 F 0.1265(15) 0.7425(5) 0.2118(6) 0.195(11) Uani 1 1 d .
F29 F 0.2094(13) 0.7247(6) 0.1423(5) 0.136(6) Uani 1 1 d .
F30 F 0.0942(9) 0.6755(4) 0.1749(4) 0.087(3) Uani 1 1 d .
O1 O -0.1232(6) 1.0760(3) 0.3831(2) 0.0228(18) Uani 1 1 d .
O2 O -0.2416(6) 1.0465(3) 0.4316(2) 0.0204(18) Uani 1 1 d .
O3 O -0.2384(6) 1.3907(3) 0.6377(3) 0.0242(19) Uani 1 1 d .
O4 O -0.0658(6) 1.4025(3) 0.6392(3) 0.0212(18) Uani 1 1 d .
O5 O 0.0198(6) 0.9809(3) 0.3274(2) 0.029(2) Uani 1 1 d .
O6 O 0.0979(7) 1.0552(3) 0.3114(3) 0.032(2) Uani 1 1 d .
O7 O 0.3070(6) 0.9371(3) -0.0341(3) 0.027(2) Uani 1 1 d .
O8 O 0.1501(6) 0.9688(3) -0.0554(2) 0.0250(18) Uani 1 1 d .
O9 O 0.0129(6) 0.9852(3) 0.4277(3) 0.0250(19) Uani 1 1 d .
O10 O 0.1445(6) 0.9401(3) 0.4601(3) 0.030(2) Uani 1 1 d .
O11 O -0.3315(6) 0.9737(3) 0.7839(2) 0.0226(17) Uani 1 1 d .
O12 O -0.2696(6) 1.0516(3) 0.7858(2) 0.0234(19) Uani 1 1 d .
O13 O 0.3338(7) 0.9092(3) 0.3948(3) 0.029(2) Uani 1 1 d .
O14 O 0.4732(7) 0.8681(3) 0.3679(3) 0.033(2) Uani 1 1 d .
O15 O 0.0499(8) 0.5472(3) 0.5483(3) 0.041(2) Uani 1 1 d .
O16 O 0.1609(7) 0.5587(3) 0.6049(3) 0.035(2) Uani 1 1 d .
O17 O 0.2362(7) 0.9356(3) 0.3022(3) 0.0270(19) Uani 1 1 d .
O18 O 0.3972(7) 0.9419(3) 0.2727(2) 0.0229(18) Uani 1 1 d .
O19 O 0.4579(7) 0.5255(3) 0.2159(2) 0.0232(18) Uani 1 1 d .
O20 O 0.3513(6) 0.5346(3) 0.1575(2) 0.0222(17) Uani 1 1 d .
O21 O 0.2202(6) 1.0044(3) 0.3783(2) 0.0187(17) Uani 1 1 d .
O22 O 0.4461(6) 0.9862(2) 0.3633(2) 0.0164(16) Uani 1 1 d .
C1 C -0.1766(10) 1.0798(4) 0.4199(4) 0.025(3) Uiso 1 1 d .
C2 C -0.1563(11) 1.1235(5) 0.4486(4) 0.034(3) Uani 1 1 d .
C3 C -0.0957(10) 1.1667(5) 0.4334(4) 0.028(3) Uani 1 1 d .
H3 H -0.0670 1.1664 0.4047 0.034 Uiso 1 1 calc R
C4 C -0.0793(11) 1.2078(5) 0.4601(4) 0.032(3) Uani 1 1 d .
C5 C -0.1202(10) 1.2082(5) 0.5044(4) 0.032(3) Uani 1 1 d .
C6 C -0.1804(11) 1.1665(4) 0.5202(4) 0.031(3) Uani 1 1 d .
H6 H -0.2093 1.1668 0.5488 0.037 Uiso 1 1 calc R
C7 C -0.1953(11) 1.1253(5) 0.4922(4) 0.035(3) Uani 1 1 d .
H7 H -0.2330 1.0975 0.5030 0.042 Uiso 1 1 calc R
C8 C -0.0224(12) 1.2521(6) 0.4423(5) 0.043(4) Uani 1 1 d .
C9 C -0.1147(10) 1.2546(4) 0.5351(4) 0.030(3) Uani 1 1 d .
C10 C -0.0301(12) 1.2654(5) 0.5644(4) 0.035(3) Uani 1 1 d .
C11 C -0.0420(10) 1.3075(4) 0.5930(4) 0.027(3) Uani 1 1 d .
H11 H 0.0132 1.3159 0.6124 0.032 Uiso 1 1 calc R
C12 C -0.1316(9) 1.3362(4) 0.5931(4) 0.022(3) Uani 1 1 d .
C13 C -0.2161(11) 1.3249(5) 0.5639(5) 0.036(3) Uani 1 1 d .
H13 H -0.2782 1.3441 0.5641 0.043 Uiso 1 1 calc R
C14 C -0.2045(11) 1.2851(5) 0.5351(5) 0.042(4) Uani 1 1 d .
H14 H -0.2586 1.2781 0.5148 0.050 Uiso 1 1 calc R
C15 C -0.1464(10) 1.3792(4) 0.6256(3) 0.020(3) Uani 1 1 d .
C16 C 0.0665(11) 1.2335(5) 0.5708(5) 0.040(4) Uani 1 1 d .
C17 C 0.0589(11) 1.0119(5) 0.2987(4) 0.037(3) Uani 1 1 d .
C18 C 0.0649(10) 0.9986(5) 0.2518(4) 0.028(3) Uani 1 1 d .
C19 C 0.0421(10) 0.9504(5) 0.2375(4) 0.038(3) Uani 1 1 d .
H19 H 0.0173 0.9264 0.2578 0.045 Uiso 1 1 calc R
C20 C 0.0560(12) 0.9371(6) 0.1920(4) 0.044(4) Uani 1 1 d .
C21 C 0.0940(10) 0.9726(5) 0.1611(4) 0.031(3) Uani 1 1 d .
C22 C 0.1167(11) 1.0216(6) 0.1770(4) 0.043(4) Uani 1 1 d .
H22 H 0.1409 1.0462 0.1571 0.052 Uiso 1 1 calc R
C23 C 0.1040(11) 1.0338(5) 0.2213(4) 0.036(3) Uani 1 1 d .
H23 H 0.1219 1.0662 0.2312 0.043 Uiso 1 1 calc R
C24 C 0.036(2) 0.8835(8) 0.1764(5) 0.082(8) Uani 1 1 d .
C25 C 0.1183(11) 0.9623(6) 0.1119(4) 0.042(4) Uani 1 1 d .
C26 C 0.0544(10) 0.9843(6) 0.0781(4) 0.041(4) Uani 1 1 d .
C27 C 0.0870(11) 0.9812(5) 0.0331(4) 0.039(3) Uani 1 1 d .
H27 H 0.0469 0.9963 0.0105 0.046 Uiso 1 1 calc R
C28 C 0.1793(9) 0.9554(4) 0.0228(3) 0.023(3) Uani 1 1 d .
C29 C 0.2416(11) 0.9345(6) 0.0566(4) 0.037(3) Uani 1 1 d .
H29 H 0.3048 0.9181 0.0495 0.045 Uiso 1 1 calc R
C30 C 0.2096(11) 0.9383(6) 0.1003(4) 0.038(3) Uani 1 1 d .
H30 H 0.2516 0.9240 0.1226 0.045 Uiso 1 1 calc R
C31 C 0.2158(10) 0.9520(5) -0.0244(4) 0.028(3) Uani 1 1 d .
C32 C -0.0495(14) 1.0138(8) 0.0857(6) 0.068(6) Uani 1 1 d .
C33 C 0.0593(9) 0.9657(5) 0.4630(4) 0.028(3) Uani 1 1 d .
C34 C 0.0079(11) 0.9718(5) 0.5082(4) 0.031(3) Uani 1 1 d .
C35 C 0.0642(10) 0.9592(5) 0.5458(4) 0.027(3) Uani 1 1 d .
H35 H 0.1333 0.9471 0.5428 0.033 Uiso 1 1 calc R
C36 C 0.0215(10) 0.9639(6) 0.5879(4) 0.039(3) Uani 1 1 d .
C37 C -0.0811(11) 0.9855(5) 0.5924(4) 0.038(3) Uani 1 1 d .
C38 C -0.1357(12) 0.9993(6) 0.5541(4) 0.042(4) Uani 1 1 d .
H38 H -0.2031 1.0134 0.5570 0.051 Uiso 1 1 calc R
C39 C -0.0946(10) 0.9928(5) 0.5125(4) 0.032(3) Uani 1 1 d .
H39 H -0.1333 1.0021 0.4873 0.039 Uiso 1 1 calc R
C40 C 0.0836(13) 0.9476(7) 0.6288(5) 0.054(5) Uani 1 1 d .
C41 C -0.1347(10) 0.9931(5) 0.6378(4) 0.034(3) Uani 1 1 d .
C42 C -0.1380(10) 1.0410(5) 0.6587(4) 0.033(3) Uani 1 1 d .
C43 C -0.1888(10) 1.0452(5) 0.6994(4) 0.031(3) Uani 1 1 d .
H43 H -0.1886 1.0763 0.7140 0.037 Uiso 1 1 calc R
C44 C -0.2400(9) 1.0046(4) 0.7194(4) 0.020(2) Uani 1 1 d .
C45 C -0.2431(10) 0.9585(5) 0.6973(4) 0.030(3) Uani 1 1 d .
H45 H -0.2810 0.9313 0.7092 0.036 Uiso 1 1 calc R
C46 C -0.1890(10) 0.9535(5) 0.6574(4) 0.033(3) Uani 1 1 d .
H46 H -0.1892 0.9222 0.6432 0.040 Uiso 1 1 calc R
C47 C -0.2863(11) 1.0102(5) 0.7659(4) 0.028(3) Uani 1 1 d .
C48 C -0.0831(13) 1.0866(6) 0.6389(5) 0.045(4) Uani 1 1 d .
C49 C 0.3932(10) 0.8713(4) 0.3923(4) 0.026(3) Uani 1 1 d .
C50 C 0.3632(11) 0.8273(5) 0.4210(4) 0.034(3) Uani 1 1 d .
C51 C 0.4142(11) 0.7801(4) 0.4155(5) 0.040(4) Uani 1 1 d .
H51 H 0.4713 0.7775 0.3959 0.049 Uiso 1 1 calc R
C52 C 0.3804(17) 0.7375(6) 0.4391(6) 0.068(6) Uani 1 1 d .
C53 C 0.3042(14) 0.7421(6) 0.4722(5) 0.054(5) Uani 1 1 d .
C54 C 0.2563(14) 0.7880(6) 0.4773(6) 0.060(5) Uani 1 1 d .
H54 H 0.1996 0.7909 0.4971 0.072 Uiso 1 1 calc R
C55 C 0.2903(15) 0.8319(5) 0.4531(5) 0.058(5) Uani 1 1 d .
H55 H 0.2616 0.8635 0.4597 0.070 Uiso 1 1 calc R
C56 C 0.432(3) 0.6896(13) 0.4343(11) 0.140(11) Uiso 1 1 d .
C57 C 0.2602(14) 0.6970(6) 0.4977(6) 0.055(5) Uani 1 1 d .
C58 C 0.301(2) 0.6798(8) 0.5353(8) 0.102(9) Uani 1 1 d .
C59 C 0.2495(17) 0.6411(7) 0.5594(7) 0.090(8) Uani 1 1 d .
H59 H 0.2742 0.6329 0.5879 0.108 Uiso 1 1 calc R
C60 C 0.1674(11) 0.6160(5) 0.5433(5) 0.035(3) Uani 1 1 d .
C61 C 0.1272(13) 0.6316(6) 0.5047(5) 0.054(4) Uani 1 1 d .
H61 H 0.0655 0.6166 0.4938 0.065 Uiso 1 1 calc R
C62 C 0.1783(17) 0.6716(8) 0.4794(6) 0.084(7) Uani 1 1 d .
H62 H 0.1546 0.6797 0.4508 0.101 Uiso 1 1 calc R
C63 C 0.1205(11) 0.5706(5) 0.5667(5) 0.036(3) Uani 1 1 d .
C64 C 0.4061 0.6995 0.5575 0.208(18) Uiso 1 1 d D
C65 C 0.3165(10) 0.9175(4) 0.2818(4) 0.026(3) Uani 1 1 d .
C66 C 0.3129(10) 0.8622(4) 0.2704(5) 0.032(3) Uani 1 1 d .
C67 C 0.2510(15) 0.8279(6) 0.2925(7) 0.086(8) Uani 1 1 d .
H67 H 0.2042 0.8396 0.3143 0.103 Uiso 1 1 calc R
C68 C 0.2552(15) 0.7766(6) 0.2837(7) 0.075(6) Uani 1 1 d .
C69 C 0.3209(12) 0.7588(5) 0.2507(5) 0.041(4) Uani 1 1 d .
C70 C 0.3808(13) 0.7927(6) 0.2286(5) 0.052(4) Uani 1 1 d .
H70 H 0.4263 0.7811 0.2063 0.062 Uiso 1 1 calc R
C71 C 0.3777(11) 0.8435(5) 0.2374(4) 0.036(3) Uani 1 1 d .
H71 H 0.4198 0.8656 0.2208 0.043 Uiso 1 1 calc R
C72 C 0.1911 0.7400 0.3183 0.124(10) Uiso 1 1 d .
C73 C 0.3268(11) 0.7037(5) 0.2365(5) 0.039(3) Uani 1 1 d .
C74 C 0.2721(14) 0.6824(6) 0.2028(7) 0.071(6) Uani 1 1 d .
C75 C 0.2933(11) 0.6324(5) 0.1875(5) 0.048(4) Uani 1 1 d .
H75 H 0.2551 0.6191 0.1635 0.058 Uiso 1 1 calc R
C76 C 0.3703(9) 0.6036(4) 0.2080(3) 0.016(2) Uani 1 1 d .
C77 C 0.4213(11) 0.6242(4) 0.2441(4) 0.030(3) Uani 1 1 d .
H77 H 0.4693 0.6042 0.2599 0.035 Uiso 1 1 calc R
C78 C 0.4039(14) 0.6745(5) 0.2582(5) 0.049(4) Uani 1 1 d .
H78 H 0.4431 0.6882 0.2817 0.059 Uiso 1 1 calc R
C79 C 0.3937(9) 0.5515(4) 0.1937(3) 0.016(2) Uani 1 1 d .
C80 C 0.1781(19) 0.7065(7) 0.1849(7) 0.085(7) Uani 1 1 d .

loop_
_atom_site_aniso_label
_atom_site_aniso_U_11
_atom_site_aniso_U_22
_atom_site_aniso_U_33
_atom_site_aniso_U_23
_atom_site_aniso_U_13
_atom_site_aniso_U_12
Pb1 0.0191(2) 0.0210(2) 0.0157(2) -0.00145(17) 0.00015(18) -0.00200(19)
Pb2 0.0180(2) 0.0221(2) 0.0188(2) -0.00464(18) -0.00171(17) 0.00242(18)
Pb3 0.0255(3) 0.0176(2) 0.0293(3) 0.00142(19) 0.0090(2) -0.00023(18)
Pb4 0.0210(2) 0.0166(2) 0.0254(2) 0.00114(18) 0.00409(18) 0.00117(17)
Pb5 0.0204(2) 0.01503(19) 0.0150(2) 0.00036(16) 0.00017(17) 0.00083(17)
Pb6 0.0192(2) 0.0240(2) 0.0176(2) -0.00105(18) -0.00105(18) 0.00315(19)
F1 0.108(9) 0.061(6) 0.047(6) -0.019(4) 0.033(6) -0.044(6)
F2 0.075(7) 0.041(5) 0.088(7) 0.009(5) -0.005(6) -0.013(5)
F3 0.056(6) 0.054(5) 0.076(7) -0.023(5) 0.010(5) -0.018(5)
F4 0.021(5) 0.080(7) 0.121(9) -0.041(6) -0.003(5) 0.002(5)
F5 0.057(7) 0.069(6) 0.074(7) -0.037(5) -0.017(5) 0.032(5)
F6 0.104(9) 0.098(8) 0.053(7) -0.004(6) -0.001(6) 0.077(7)
F7 0.234(17) 0.093(9) 0.056(7) -0.021(6) 0.050(9) -0.103(10)
F8 0.138(11) 0.093(8) 0.055(7) -0.018(6) 0.007(7) -0.056(8)
F9 0.217(18) 0.067(8) 0.072(8) -0.013(6) 0.003(10) 0.019(10)
F10 0.046(6) 0.206(14) 0.053(6) 0.016(8) 0.014(5) 0.030(8)
F11 0.117(10) 0.124(10) 0.059(7) -0.032(7) -0.002(7) 0.048(9)
F12 0.044(6) 0.229(15) 0.035(6) -0.005(7) -0.004(4) 0.047(8)
F13 0.037(5) 0.136(9) 0.044(5) 0.026(6) 0.003(4) 0.017(6)
F14 0.057(6) 0.110(8) 0.055(6) 0.046(6) -0.001(5) 0.013(6)
F15 0.072(7) 0.119(9) 0.052(6) -0.022(6) -0.026(5) 0.013(7)
F16 0.055(7) 0.096(8) 0.105(9) 0.007(7) 0.031(6) -0.014(6)
F17 0.146(11) 0.076(7) 0.033(5) 0.027(5) -0.016(6) -0.021(7)
F18 0.083(8) 0.065(6) 0.034(5) 0.005(4) 0.013(5) -0.023(5)
F19 0.30(3) 0.077(10) 0.59(4) 0.170(18) 0.35(3) 0.102(13)
F20 0.28(2) 0.051(7) 0.155(14) -0.013(8) 0.096(15) -0.019(11)
F21 0.116(14) 0.101(12) 0.36(3) 0.082(16) 0.002(16) 0.042(10)
F22 0.68(8) 0.81(8) 0.56(6) -0.52(6) 0.35(6) -0.66(7)
F23 0.21(2) 0.185(17) 0.29(2) 0.159(18) -0.159(19) -0.154(16)
F24 0.166(19) 0.185(19) 0.34(3) 0.051(19) -0.17(2) -0.031(15)
F25 0.176(16) 0.082(8) 0.180(14) -0.080(9) 0.121(13) -0.091(9)
F26 0.52(4) 0.080(11) 0.74(5) -0.16(2) 0.59(4) -0.131(17)
F27 0.28(3) 0.085(11) 0.169(16) -0.005(11) -0.013(17) 0.022(13)
F28 0.23(2) 0.066(8) 0.29(2) -0.118(11) -0.180(18) 0.084(10)
F29 0.135(14) 0.141(13) 0.131(13) 0.052(11) -0.052(10) -0.014(10)
F30 0.081(8) 0.099(8) 0.082(8) -0.006(6) -0.032(7) 0.016(7)
O1 0.029(5) 0.020(4) 0.020(4) -0.008(3) -0.007(3) 0.002(3)
O2 0.021(4) 0.020(4) 0.021(4) -0.007(3) -0.003(3) -0.001(3)
O3 0.021(5) 0.024(4) 0.028(5) -0.015(4) 0.003(4) 0.003(4)
O4 0.022(5) 0.017(4) 0.024(4) -0.001(3) 0.000(4) -0.003(3)
O5 0.020(5) 0.052(6) 0.015(4) 0.000(4) 0.005(3) 0.005(4)
O6 0.019(5) 0.054(6) 0.022(5) 0.000(4) -0.001(4) -0.003(4)
O7 0.023(5) 0.038(5) 0.022(4) 0.010(4) 0.002(3) 0.020(4)
O8 0.023(5) 0.039(5) 0.013(4) 0.002(4) 0.001(3) -0.001(4)
O9 0.025(5) 0.026(4) 0.024(5) 0.004(4) 0.002(3) 0.004(4)
O10 0.020(5) 0.039(5) 0.031(5) 0.014(4) -0.003(4) 0.010(4)
O11 0.023(5) 0.026(4) 0.019(4) 0.001(3) 0.002(3) 0.006(4)
O12 0.025(5) 0.032(5) 0.013(4) 0.003(3) 0.004(3) -0.002(4)
O13 0.027(5) 0.027(4) 0.032(5) 0.014(4) 0.014(4) 0.001(4)
O14 0.041(6) 0.013(4) 0.044(6) 0.001(4) 0.009(5) -0.007(4)
O15 0.044(6) 0.043(6) 0.036(6) 0.015(4) -0.002(5) -0.011(5)
O16 0.018(5) 0.043(5) 0.044(5) 0.029(4) 0.009(4) -0.001(4)
O17 0.035(5) 0.015(4) 0.030(5) -0.012(4) 0.008(4) -0.007(4)
O18 0.030(5) 0.022(4) 0.017(4) -0.005(3) 0.003(4) -0.004(4)
O19 0.036(5) 0.019(4) 0.015(4) 0.001(3) 0.004(4) -0.001(4)
O20 0.031(5) 0.016(4) 0.020(4) -0.008(3) 0.003(4) -0.002(4)
O21 0.019(4) 0.024(4) 0.013(4) 0.000(3) 0.001(3) 0.003(3)
O22 0.018(4) 0.014(4) 0.017(4) 0.000(3) -0.003(3) 0.004(3)
C2 0.034(8) 0.028(7) 0.039(8) -0.014(6) -0.001(6) 0.013(6)
C3 0.026(7) 0.035(7) 0.024(7) 0.000(6) -0.001(5) 0.001(6)
C4 0.033(8) 0.039(7) 0.025(7) -0.010(6) 0.002(6) 0.010(6)
C5 0.022(7) 0.032(7) 0.042(8) -0.014(6) -0.006(6) 0.015(6)
C6 0.039(8) 0.027(7) 0.027(7) -0.007(5) -0.001(6) 0.009(6)
C7 0.054(10) 0.025(7) 0.026(7) 0.007(5) 0.011(6) 0.008(6)
C8 0.038(9) 0.042(9) 0.051(10) -0.012(7) -0.001(7) -0.007(7)
C9 0.031(8) 0.024(6) 0.035(7) -0.014(6) -0.003(6) 0.005(5)
C10 0.044(9) 0.031(7) 0.029(7) -0.013(6) -0.002(6) 0.009(6)
C11 0.033(7) 0.032(7) 0.016(6) -0.013(5) -0.007(5) -0.001(6)
C12 0.019(7) 0.028(6) 0.018(6) -0.009(5) -0.002(5) -0.003(5)
C13 0.029(8) 0.032(7) 0.048(9) -0.022(6) -0.021(6) 0.001(6)
C14 0.033(8) 0.036(8) 0.056(10) -0.032(7) -0.020(7) 0.022(6)
C15 0.035(8) 0.016(5) 0.009(5) 0.000(4) -0.006(5) 0.007(5)
C16 0.032(9) 0.045(8) 0.044(9) -0.024(7) -0.009(7) 0.019(7)
C17 0.036(8) 0.056(9) 0.019(7) -0.006(6) -0.022(6) 0.002(7)
C18 0.021(7) 0.050(8) 0.011(6) -0.006(5) -0.005(5) 0.002(6)
C19 0.022(7) 0.059(9) 0.032(8) 0.000(6) -0.007(6) -0.023(7)
C20 0.054(10) 0.054(9) 0.025(7) -0.004(7) 0.002(6) -0.009(8)
C21 0.015(6) 0.054(8) 0.023(7) 0.000(6) -0.001(5) 0.002(6)
C22 0.035(8) 0.071(10) 0.023(7) 0.004(7) 0.002(6) -0.001(7)
C23 0.042(8) 0.050(8) 0.016(6) -0.004(6) 0.000(6) -0.003(7)
C24 0.16(2) 0.073(13) 0.013(8) -0.004(8) 0.007(11) -0.067(15)
C25 0.036(8) 0.071(10) 0.018(7) -0.011(7) 0.010(6) 0.010(7)
C26 0.023(7) 0.084(11) 0.017(7) -0.009(7) 0.006(5) 0.006(7)
C27 0.023(7) 0.062(10) 0.031(8) -0.004(7) 0.002(6) 0.002(7)
C28 0.024(7) 0.033(7) 0.011(6) 0.000(5) -0.002(5) -0.007(5)
C29 0.036(8) 0.060(9) 0.016(7) -0.003(6) 0.004(5) -0.003(7)
C30 0.038(8) 0.061(9) 0.013(6) 0.003(6) -0.002(5) 0.012(7)
C31 0.030(8) 0.031(7) 0.022(7) -0.007(5) -0.004(6) 0.001(6)
C32 0.049(11) 0.122(18) 0.033(10) -0.012(11) 0.011(9) 0.010(11)
C33 0.019(7) 0.041(7) 0.024(7) 0.001(6) 0.008(5) 0.001(6)
C34 0.038(8) 0.027(6) 0.028(7) 0.008(6) 0.005(6) 0.002(6)
C35 0.021(7) 0.041(7) 0.020(6) 0.006(5) 0.007(5) 0.006(6)
C36 0.029(8) 0.054(9) 0.034(8) 0.013(7) 0.004(6) 0.008(7)
C37 0.034(8) 0.057(9) 0.021(7) 0.003(6) 0.000(6) -0.002(7)
C38 0.033(9) 0.062(9) 0.032(8) 0.015(7) 0.002(6) 0.013(7)
C39 0.024(7) 0.060(9) 0.012(6) 0.010(6) 0.009(5) 0.020(7)
C40 0.037(10) 0.094(13) 0.032(9) 0.006(9) -0.005(7) 0.016(9)
C41 0.030(8) 0.055(8) 0.019(7) 0.012(6) 0.008(6) 0.013(6)
C42 0.025(7) 0.042(8) 0.033(7) -0.001(6) -0.002(6) 0.001(6)
C43 0.024(7) 0.032(7) 0.036(8) 0.000(6) 0.000(6) -0.007(5)
C44 0.017(6) 0.030(6) 0.012(6) -0.004(5) 0.004(5) 0.000(5)
C45 0.032(8) 0.044(8) 0.015(6) -0.008(5) -0.002(5) 0.005(6)
C46 0.028(8) 0.051(8) 0.020(7) -0.004(6) -0.004(5) 0.012(6)
C47 0.041(8) 0.023(6) 0.021(7) -0.004(5) -0.019(6) 0.010(6)
C48 0.052(10) 0.057(10) 0.027(8) -0.001(7) 0.004(7) 0.004(8)
C49 0.024(7) 0.025(6) 0.030(7) 0.006(5) 0.002(6) 0.000(5)
C50 0.045(9) 0.026(7) 0.033(8) 0.016(6) 0.013(7) 0.001(6)
C51 0.041(9) 0.007(5) 0.074(10) 0.010(6) 0.034(8) 0.006(5)
C52 0.097(16) 0.025(8) 0.082(13) 0.028(8) 0.013(11) 0.005(9)
C53 0.069(13) 0.038(8) 0.055(11) 0.032(8) 0.021(9) 0.006(8)
C54 0.055(11) 0.061(11) 0.063(12) 0.019(9) 0.044(9) -0.011(9)
C55 0.098(15) 0.022(7) 0.054(11) 0.013(7) 0.029(10) 0.013(8)
C57 0.049(11) 0.038(9) 0.080(13) 0.028(8) 0.009(9) -0.002(8)
C58 0.11(2) 0.081(15) 0.113(19) 0.055(14) -0.035(15) -0.062(14)
C59 0.107(18) 0.084(14) 0.078(14) 0.061(12) -0.027(12) -0.062(14)
C60 0.034(8) 0.027(7) 0.042(8) 0.018(6) 0.008(7) 0.000(6)
C61 0.051(11) 0.059(10) 0.052(10) 0.030(8) -0.011(8) -0.006(8)
C62 0.079(15) 0.109(16) 0.063(13) 0.066(12) -0.023(11) -0.020(13)
C63 0.032(8) 0.036(7) 0.040(8) 0.021(7) 0.013(6) 0.001(7)
C65 0.034(8) 0.024(6) 0.020(7) -0.017(5) 0.001(6) 0.005(6)
C66 0.031(8) 0.013(6) 0.050(9) -0.017(6) -0.006(6) -0.009(5)
C67 0.068(13) 0.032(9) 0.16(2) -0.053(11) 0.066(13) -0.013(9)
C68 0.063(13) 0.050(10) 0.112(16) -0.029(10) 0.054(12) -0.011(9)
C69 0.034(9) 0.033(7) 0.055(10) -0.017(7) 0.000(7) 0.000(6)
C70 0.060(11) 0.051(9) 0.045(9) -0.012(7) 0.030(8) 0.022(8)
C71 0.044(9) 0.022(6) 0.041(8) -0.008(6) 0.025(7) 0.004(6)
C73 0.034(8) 0.022(7) 0.060(10) -0.022(6) -0.008(7) 0.002(6)
C74 0.057(12) 0.037(9) 0.119(17) -0.021(9) -0.050(11) 0.027(8)
C75 0.044(9) 0.033(8) 0.067(11) -0.039(8) -0.027(8) 0.006(6)
C76 0.020(6) 0.016(5) 0.011(5) -0.001(4) 0.010(5) 0.001(5)
C77 0.041(9) 0.016(6) 0.031(7) -0.001(5) -0.002(6) 0.010(5)
C78 0.070(12) 0.024(7) 0.055(10) -0.017(7) -0.020(9) -0.004(7)
C79 0.012(6) 0.023(6) 0.014(6) 0.002(5) -0.003(4) 0.000(4)
C80 0.113(19) 0.064(13) 0.080(15) 0.002(11) -0.059(14) -0.012(12)

loop_
_atom_type_symbol
_atom_type_description
_atom_type_scat_dispersion_real
_atom_type_scat_dispersion_imag
_atom_type_scat_source
C C 0.0033 0.0016 'International Tables Vol C Tables 4.2.6.8 and 6.1.1.4'
H H 0.0000 0.0000 'International Tables Vol C Tables 4.2.6.8 and 6.1.1.4'
O O 0.0106 0.0060 'International Tables Vol C Tables 4.2.6.8 and 6.1.1.4'
F F 0.0171 0.0103 'International Tables Vol C Tables 4.2.6.8 and 6.1.1.4'
Pb Pb -3.3944 10.1111 'International Tables Vol C Tables 4.2.6.8 and 6.1.1.4'

loop_
_geom_angle_atom_site_label_1
_geom_angle_atom_site_label_2
_geom_angle_atom_site_label_3
_geom_angle
_geom_angle_site_symmetry_1
_geom_angle_site_symmetry_3
O1 Pb1 O11 84.7(3) . 2_474
O1 Pb1 O5 90.1(3) . .
O11 Pb1 O5 72.4(3) 2_474 .
O1 Pb1 O12 134.8(2) . 2_474
O11 Pb1 O12 51.2(2) 2_474 2_474
O5 Pb1 O12 85.4(3) . 2_474
O1 Pb1 O20 80.8(2) . 4
O11 Pb1 O20 68.6(2) 2_474 4
O5 Pb1 O20 140.6(2) . 4
O12 Pb1 O20 75.0(2) 2_474 4
O1 Pb1 O16 120.4(3) . 3_466
O11 Pb1 O16 121.1(3) 2_474 3_466
O5 Pb1 O16 146.1(3) . 3_466
O12 Pb1 O16 82.6(3) 2_474 3_466
O20 Pb1 O16 65.2(2) 4 3_466
O21 Pb2 O6 73.6(3) . .
O21 Pb2 O3 72.9(3) . 3_576
O6 Pb2 O3 73.2(3) . 3_576
O21 Pb2 O7 78.4(2) . 2_575
O6 Pb2 O7 149.5(3) . 2_575
O3 Pb2 O7 87.2(3) 3_576 2_575
O21 Pb2 O9 74.5(2) . .
O6 Pb2 O9 105.6(3) . .
O3 Pb2 O9 146.2(2) 3_576 .
O7 Pb2 O9 78.0(3) 2_575 .
O21 Pb3 O10 82.5(3) . .
O21 Pb3 O13 75.3(3) . .
O10 Pb3 O13 80.1(3) . .
O21 Pb3 O17 73.0(2) . .
O10 Pb3 O17 148.6(3) . .
O13 Pb3 O17 75.0(3) . .
O21 Pb3 O5 75.6(3) . .
O10 Pb3 O5 120.7(2) . .
O13 Pb3 O5 141.1(2) . .
O17 Pb3 O5 72.2(3) . .
O21 Pb3 O9 75.1(2) . .
O10 Pb3 O9 52.1(2) . .
O13 Pb3 O9 126.0(3) . .
O17 Pb3 O9 134.6(2) . .
O5 Pb3 O9 69.1(2) . .
O22 Pb4 O18 76.2(2) . .
O22 Pb4 O14 78.9(2) . .
O18 Pb4 O14 89.7(3) . .
O22 Pb4 O16 77.5(3) . 3_566
O18 Pb4 O16 152.0(3) . 3_566
O14 Pb4 O16 75.8(3) . 3_566
O22 Pb4 O19 70.0(2) . 4_655
O18 Pb4 O19 68.7(2) . 4_655
O14 Pb4 O19 145.3(3) . 4_655
O16 Pb4 O19 110.8(2) 3_566 4_655
O22 Pb5 O21 74.2(2) . .
O22 Pb5 O4 71.0(2) . 3_576
O21 Pb5 O4 91.3(2) . 3_576
O22 Pb5 O18 72.6(2) . .
O21 Pb5 O18 108.5(2) . .
O4 Pb5 O18 131.3(2) 3_576 .
O22 Pb5 O17 86.0(2) . .
O21 Pb5 O17 68.2(2) . .
O4 Pb5 O17 152.9(2) 3_576 .
O18 Pb5 O17 48.3(2) . .
O22 Pb5 O3 102.4(2) . 3_576
O21 Pb5 O3 66.2(2) . 3_576
O4 Pb5 O3 47.8(2) 3_576 3_576
O18 Pb5 O3 173.8(2) . 3_576
O17 Pb5 O3 128.9(2) . 3_576
O22 Pb6 O15 81.4(3) . 3_566
O22 Pb6 O8 75.6(2) . 2_575
O15 Pb6 O8 82.8(3) 3_566 2_575
O22 Pb6 O20 73.3(3) . 4_655
O15 Pb6 O20 110.6(3) 3_566 4_655
O8 Pb6 O20 143.5(2) 2_575 4_655
O22 Pb6 O4 72.2(2) . 3_576
O15 Pb6 O4 149.9(3) 3_566 3_576
O8 Pb6 O4 77.0(2) 2_575 3_576
O20 Pb6 O4 75.7(2) 4_655 3_576
C1 O1 Pb1 101.5(7) . .
C15 O3 Pb2 140.1(7) . 3_476
C15 O3 Pb5 93.2(6) . 3_476
Pb2 O3 Pb5 96.7(2) 3_476 3_476
C15 O4 Pb6 120.4(7) . 3_476
C15 O4 Pb5 96.3(6) . 3_476
Pb6 O4 Pb5 97.6(2) 3_476 3_476
C17 O5 Pb1 123.2(8) . .
C17 O5 Pb3 121.4(8) . .
Pb1 O5 Pb3 111.5(3) . .
C17 O6 Pb2 114.9(8) . .
C31 O7 Pb2 131.3(7) . 2_574
C31 O8 Pb6 145.4(8) . 2_574
C33 O9 Pb2 117.5(7) . .
C33 O9 Pb3 86.5(6) . .
Pb2 O9 Pb3 91.1(2) . .
C33 O10 Pb3 97.7(7) . .
C47 O11 Pb1 96.3(7) . 2_475
C47 O12 Pb1 89.0(7) . 2_475
C49 O13 Pb3 135.2(8) . .
C49 O14 Pb4 129.5(7) . .
C63 O15 Pb6 107.0(8) . 3_466
C63 O16 Pb4 124.9(8) . 3_466
C63 O16 Pb1 140.0(8) . 3_566
Pb4 O16 Pb1 94.4(3) 3_466 3_566
C65 O17 Pb3 138.6(8) . .
C65 O17 Pb5 92.8(7) . .
Pb3 O17 Pb5 100.3(2) . .
C65 O18 Pb4 121.9(7) . .
C65 O18 Pb5 94.6(7) . .
Pb4 O18 Pb5 93.7(2) . .
C79 O19 Pb4 102.5(6) . 4_645
C79 O20 Pb6 118.9(7) . 4_645
C79 O20 Pb1 132.9(7) . 4_545
Pb6 O20 Pb1 108.1(2) 4_645 4_545
Pb3 O21 Pb2 111.9(3) . .
Pb3 O21 Pb5 118.3(3) . .
Pb2 O21 Pb5 109.0(3) . .
Pb6 O22 Pb4 111.6(3) . .
Pb6 O22 Pb5 118.8(3) . .
Pb4 O22 Pb5 106.8(3) . .
O2 C1 O1 121.7(10) . .
O2 C1 C2 120.2(11) . .
O1 C1 C2 118.0(11) . .
C7 C2 C3 117.0(11) . .
C7 C2 C1 121.0(12) . .
C3 C2 C1 122.1(11) . .
C4 C3 C2 121.6(12) . .
C3 C4 C5 119.7(13) . .
C3 C4 C8 119.6(12) . .
C5 C4 C8 120.6(12) . .
C6 C5 C4 120.0(11) . .
C6 C5 C9 116.4(11) . .
C4 C5 C9 123.2(12) . .
C7 C6 C5 118.8(12) . .
C6 C7 C2 122.9(13) . .
F3 C8 F1 107.3(13) . .
F3 C8 F2 106.4(11) . .
F1 C8 F2 106.5(13) . .
F3 C8 C4 114.3(13) . .
F1 C8 C4 112.2(11) . .
F2 C8 C4 109.8(12) . .
C14 C9 C10 119.9(11) . .
C14 C9 C5 115.2(11) . .
C10 C9 C5 124.7(11) . .
C9 C10 C11 117.2(12) . .
C9 C10 C16 125.5(11) . .
C11 C10 C16 117.0(12) . .
C12 C11 C10 121.9(12) . .
C11 C12 C13 120.5(10) . .
C11 C12 C15 121.6(10) . .
C13 C12 C15 117.8(10) . .
C14 C13 C12 118.2(12) . .
C13 C14 C9 122.2(12) . .
O3 C15 O4 122.6(10) . .
O3 C15 C12 118.9(10) . .
O4 C15 C12 118.5(11) . .
F5 C16 F6 106.8(12) . .
F5 C16 F4 105.8(12) . .
F6 C16 F4 107.2(12) . .
F5 C16 C10 115.6(12) . .
F6 C16 C10 112.4(12) . .
F4 C16 C10 108.6(12) . .
O5 C17 O6 120.6(11) . .
O5 C17 C18 120.8(12) . .
O6 C17 C18 118.5(13) . .
C19 C18 C23 119.3(11) . .
C19 C18 C17 121.0(12) . .
C23 C18 C17 119.4(12) . .
C18 C19 C20 120.2(13) . .
C21 C20 C19 120.6(13) . .
C21 C20 C24 118.7(12) . .
C19 C20 C24 120.5(13) . .
C20 C21 C22 117.5(12) . .
C20 C21 C25 125.9(13) . .
C22 C21 C25 116.6(12) . .
C23 C22 C21 121.2(13) . .
C22 C23 C18 121.1(13) . .
F7 C24 F8 106.0(18) . .
F7 C24 F9 110.5(19) . .
F8 C24 F9 107.7(15) . .
F7 C24 C20 109.4(14) . .
F8 C24 C20 111.9(17) . .
F9 C24 C20 111.2(17) . .
C30 C25 C26 119.3(11) . .
C30 C25 C21 119.9(12) . .
C26 C25 C21 120.1(12) . .
C27 C26 C25 119.5(12) . .
C27 C26 C32 114.8(12) . .
C25 C26 C32 125.7(12) . .
C28 C27 C26 119.0(12) . .
C27 C28 C29 120.6(11) . .
C27 C28 C31 120.0(11) . .
C29 C28 C31 119.4(11) . .
C30 C29 C28 119.8(13) . .
C25 C30 C29 121.7(13) . .
O7 C31 O8 121.2(11) . .
O7 C31 C28 121.6(11) . .
O8 C31 C28 117.0(11) . .
F12 C32 F11 110.0(18) . .
F12 C32 F10 107.1(16) . .
F11 C32 F10 106.9(14) . .
F12 C32 C26 113.7(13) . .
F11 C32 C26 112.8(15) . .
F10 C32 C26 105.8(15) . .
O10 C33 O9 122.1(10) . .
O10 C33 C34 118.7(11) . .
O9 C33 C34 119.2(11) . .
C35 C34 C39 119.5(11) . .
C35 C34 C33 119.2(12) . .
C39 C34 C33 121.2(11) . .
C34 C35 C36 121.8(12) . .
C35 C36 C37 118.6(12) . .
C35 C36 C40 120.8(12) . .
C37 C36 C40 120.7(12) . .
C38 C37 C36 118.8(12) . .
C38 C37 C41 118.7(12) . .
C36 C37 C41 122.5(11) . .
C39 C38 C37 122.3(13) . .
C38 C39 C34 118.8(12) . .
F15 C40 F14 104.2(13) . .
F15 C40 F13 107.1(14) . .
F14 C40 F13 105.6(14) . .
F15 C40 C36 114.8(14) . .
F14 C40 C36 112.3(14) . .
F13 C40 C36 112.1(12) . .
C46 C41 C42 118.4(11) . .
C46 C41 C37 119.8(12) . .
C42 C41 C37 121.6(12) . .
C43 C42 C41 118.4(12) . .
C43 C42 C48 119.6(12) . .
C41 C42 C48 121.9(12) . .
C42 C43 C44 122.3(12) . .
C43 C44 C45 119.2(11) . .
C43 C44 C47 119.9(11) . .
C45 C44 C47 120.8(11) . .
C46 C45 C44 118.7(12) . .
C45 C46 C41 122.8(13) . .
O11 C47 O12 123.0(11) . .
O11 C47 C44 119.8(10) . .
O12 C47 C44 117.0(11) . .
F17 C48 F18 106.4(13) . .
F17 C48 F16 105.0(13) . .
F18 C48 F16 105.1(13) . .
F17 C48 C42 111.2(13) . .
F18 C48 C42 113.0(12) . .
F16 C48 C42 115.3(13) . .
O14 C49 O13 124.9(11) . .
O14 C49 C50 119.2(11) . .
O13 C49 C50 115.9(11) . .
C55 C50 C51 118.6(11) . .
C55 C50 C49 121.1(12) . .
C51 C50 C49 120.3(11) . .
C52 C51 C50 121.0(13) . .
C53 C52 C51 120.1(14) . .
C53 C52 C56 117.8(19) . .
C51 C52 C56 122(2) . .
C54 C53 C52 117.7(13) . .
C54 C53 C57 118.6(14) . .
C52 C53 C57 122.9(15) . .
C53 C54 C55 122.1(14) . .
C50 C55 C54 119.7(13) . .
F20 C56 F19 110(3) . .
F20 C56 C52 115(3) . .
F19 C56 C52 110(3) . .
F20 C56 F21 110(3) . .
F19 C56 F21 100(3) . .
C52 C56 F21 112(3) . .
C58 C57 C62 118.4(15) . .
C58 C57 C53 123.7(17) . .
C62 C57 C53 117.8(16) . .
C57 C58 C59 120.2(19) . .
C57 C58 C64 125.4(15) . .
C59 C58 C64 114.4(17) . .
C60 C59 C58 122.7(18) . .
C59 C60 C61 117.5(14) . .
C59 C60 C63 122.4(13) . .
C61 C60 C63 120.1(14) . .
C60 C61 C62 120.7(16) . .
C57 C62 C61 119.4(15) . .
O15 C63 O16 124.6(11) . .
O15 C63 C60 118.7(12) . .
O16 C63 C60 116.7(13) . .
F23 C64 F24 110.4(10) . .
F23 C64 F22 94.5(18) . .
F24 C64 F22 116(2) . .
F23 C64 C58 117.5(10) . .
F24 C64 C58 117.2(9) . .
F22 C64 C58 98.7(17) . .
O18 C65 O17 124.3(10) . .
O18 C65 C66 118.8(11) . .
O17 C65 C66 116.9(11) . .
C67 C66 C71 116.8(11) . .
C67 C66 C65 123.4(12) . .
C71 C66 C65 119.7(12) . .
C66 C67 C68 122.3(15) . .
C69 C68 C67 119.7(16) . .
C69 C68 C72 123.6(13) . .
C67 C68 C72 116.1(13) . .
C70 C69 C68 117.7(13) . .
C70 C69 C73 118.2(13) . .
C68 C69 C73 124.0(14) . .
C69 C70 C71 122.9(13) . .
C70 C71 C66 120.4(13) . .
F26 C72 F25 114.8(16) . .
F26 C72 F27 116(2) . .
F25 C72 F27 96.9(10) . .
F26 C72 C68 114.2(10) . .
F25 C72 C68 106.6(9) . .
F27 C72 C68 106.1(11) . .
C74 C73 C78 118.3(12) . .
C74 C73 C69 125.9(14) . .
C78 C73 C69 115.5(12) . .
C73 C74 C75 122.3(14) . .
C73 C74 C80 121.0(15) . .
C75 C74 C80 116.2(15) . .
C76 C75 C74 120.0(13) . .
C77 C76 C75 117.7(10) . .
C77 C76 C79 120.4(10) . .
C75 C76 C79 121.8(10) . .
C76 C77 C78 122.5(12) . .
C73 C78 C77 119.1(13) . .
O19 C79 O20 121.8(10) . .
O19 C79 C76 119.2(10) . .
O20 C79 C76 118.9(9) . .
F30 C80 F28 100(2) . .
F30 C80 F29 102.8(15) . .
F28 C80 F29 114.4(17) . .
F30 C80 C74 116.8(16) . .
F28 C80 C74 117.6(17) . .
F29 C80 C74 105(2) . .

loop_
_geom_bond_atom_site_label_1
_geom_bond_atom_site_label_2
_geom_bond_distance
_geom_bond_site_symmetry_2
Pb1 O1 2.414(7) .
Pb1 O11 2.466(7) 2_474
Pb1 O5 2.534(8) .
Pb1 O12 2.612(7) 2_474
Pb1 O20 2.670(8) 4
Pb1 O16 2.750(8) 3_466
Pb2 O21 2.323(7) .
Pb2 O6 2.438(8) .
Pb2 O3 2.476(8) 3_576
Pb2 O7 2.505(8) 2_575
Pb2 O9 2.674(8) .
Pb3 O21 2.283(7) .
Pb3 O10 2.448(8) .
Pb3 O13 2.502(9) .
Pb3 O17 2.596(8) .
Pb3 O5 2.610(8) .
Pb3 O9 2.674(8) .
Pb4 O22 2.366(7) .
Pb4 O18 2.508(8) .
Pb4 O14 2.560(8) .
Pb4 O16 2.578(8) 3_566
Pb4 O19 2.597(7) 4_655
Pb5 O22 2.367(7) .
Pb5 O21 2.467(7) .
Pb5 O4 2.673(7) 3_576
Pb5 O18 2.698(7) .
Pb5 O17 2.717(7) .
Pb5 O3 2.741(7) 3_576
Pb6 O22 2.298(7) .
Pb6 O15 2.411(9) 3_566
Pb6 O8 2.521(8) 2_575
Pb6 O20 2.574(7) 4_655
Pb6 O4 2.662(7) 3_576
F1 C8 1.327(17) .
F2 C8 1.372(17) .
F3 C8 1.323(17) .
F4 C16 1.325(17) .
F5 C16 1.294(14) .
F6 C16 1.324(17) .
F7 C24 1.345(19) .
F8 C24 1.35(2) .
F9 C24 1.42(3) .
F10 C32 1.41(2) .
F11 C32 1.32(2) .
F12 C32 1.274(18) .
F13 C40 1.350(17) .
F14 C40 1.334(19) .
F15 C40 1.312(18) .
F16 C48 1.319(18) .
F17 C48 1.297(17) .
F18 C48 1.304(16) .
F19 C56 1.41(4) .
F20 C56 1.33(4) .
F21 C56 1.50(4) .
F22 C64 1.480(18) .
F23 C64 1.324(11) .
F24 C64 1.4011(3) .
F25 C72 1.229(12) .
F26 C72 1.167(13) .
F27 C72 1.450(19) .
F28 C80 1.40(3) .
F29 C80 1.42(2) .
F30 C80 1.37(2) .
O1 C1 1.291(13) .
O2 C1 1.249(13) .
O3 C15 1.249(14) .
O3 Pb2 2.476(8) 3_476
O3 Pb5 2.741(7) 3_476
O4 C15 1.252(14) .
O4 Pb6 2.662(7) 3_476
O4 Pb5 2.673(7) 3_476
O5 C17 1.282(16) .
O6 C17 1.297(15) .
O7 C31 1.247(14) .
O7 Pb2 2.505(8) 2_574
O8 C31 1.318(14) .
O8 Pb6 2.521(8) 2_574
O9 C33 1.311(14) .
O10 C33 1.269(14) .
O11 C47 1.240(15) .
O11 Pb1 2.466(7) 2_475
O12 C47 1.259(13) .
O12 Pb1 2.612(7) 2_475
O13 C49 1.249(14) .
O14 C49 1.244(14) .
O15 C63 1.214(16) .
O15 Pb6 2.411(9) 3_466
O16 C63 1.287(15) .
O16 Pb4 2.578(8) 3_466
O16 Pb1 2.750(8) 3_566
O17 C65 1.271(14) .
O18 C65 1.233(14) .
O19 C79 1.248(13) .
O19 Pb4 2.597(7) 4_645
O20 C79 1.286(12) .
O20 Pb6 2.574(7) 4_645
O20 Pb1 2.670(8) 4_545
C1 C2 1.460(16) .
C2 C7 1.392(17) .
C2 C3 1.442(18) .
C3 C4 1.361(17) .
C4 C5 1.419(18) .
C4 C8 1.47(2) .
C5 C6 1.414(19) .
C5 C9 1.530(16) .
C6 C7 1.382(17) .
C9 C14 1.387(17) .
C9 C10 1.407(18) .
C10 C11 1.407(16) .
C10 C16 1.490(19) .
C11 C12 1.358(16) .
C12 C13 1.408(16) .
C12 C15 1.504(14) .
C13 C14 1.365(17) .
C17 C18 1.446(16) .
C18 C19 1.371(18) .
C18 C23 1.388(18) .
C19 C20 1.413(18) .
C20 C21 1.398(18) .
C20 C24 1.51(2) .
C21 C22 1.406(19) .
C21 C25 1.524(16) .
C22 C23 1.370(17) .
C25 C30 1.357(18) .
C25 C26 1.414(19) .
C26 C27 1.407(17) .
C26 C32 1.54(2) .
C27 C28 1.380(17) .
C28 C29 1.390(17) .
C28 C31 1.485(16) .
C29 C30 1.369(16) .
C33 C34 1.504(16) .
C34 C35 1.370(17) .
C34 C39 1.410(17) .
C35 C36 1.373(17) .
C36 C37 1.417(18) .
C36 C40 1.510(19) .
C37 C38 1.381(18) .
C37 C41 1.529(17) .
C38 C39 1.357(17) .
C41 C46 1.378(19) .
C41 C42 1.406(18) .
C42 C43 1.379(17) .
C42 C48 1.508(19) .
C43 C44 1.382(16) .
C44 C45 1.383(16) .
C44 C47 1.514(16) .
C45 C46 1.377(17) .
C49 C50 1.491(15) .
C50 C55 1.332(19) .
C50 C51 1.407(17) .
C51 C52 1.393(18) .
C52 C53 1.38(2) .
C52 C56 1.43(4) .
C53 C54 1.36(2) .
C53 C57 1.515(19) .
C54 C55 1.429(19) .
C57 C58 1.32(3) .
C57 C62 1.34(3) .
C58 C59 1.41(2) .
C58 C64 1.56(2) .
C59 C60 1.32(2) .
C60 C61 1.322(19) .
C60 C63 1.507(16) .
C61 C62 1.45(2) .
C65 C66 1.498(15) .
C66 C67 1.36(2) .
C66 C71 1.369(17) .
C67 C68 1.38(2) .
C68 C69 1.37(2) .
C68 C72 1.626(18) .
C69 C70 1.34(2) .
C69 C73 1.515(17) .
C70 C71 1.364(18) .
C73 C74 1.34(2) .
C73 C78 1.40(2) .
C74 C75 1.420(19) .
C74 C80 1.45(2) .
C75 C76 1.374(17) .
C76 C77 1.366(16) .
C76 C79 1.470(14) .
C77 C78 1.409(17) .

loop_
_platon_squeeze_void_nr
_platon_squeeze_void_average_x
_platon_squeeze_void_average_y
_platon_squeeze_void_average_z
_platon_squeeze_void_volume
_platon_squeeze_void_count_electrons
1 -0.013 0.431 -0.003 278 83
